data_7215150
loop_
_publ_author_name
'Liu, Ting'
'Wang, Suna'
'Lu, Jing'
'Dou, Jianmin'
'Niu, Meiju'
'Li, Dacheng'
'Bai, Junfeng'

_publ_section_title
;
 Positional isomeric and substituent effect on the assemblies of a series
 of d10 coordination polymers based upon unsymmetric tricarboxylate acids
 and nitrogen-containing ligands
;
_journal_issue 27
_journal_name_full CrystEngComm
_journal_page_first 5476
_journal_paper_doi 10.1039/c3ce40583d
_journal_volume 15
_journal_year 2013
_chemical_formula_moiety 'C54 H42 N4 O13 Zn2'
_chemical_formula_sum 'C54 H42 N4 O13 Zn2'
_chemical_formula_weight 1085.66
_chemical_name_systematic
; 
 ? 
;
_space_group_IT_number 57
_symmetry_cell_setting orthorhombic
_symmetry_space_group_name_Hall '-P 2c 2b'
_symmetry_space_group_name_H-M 'P b c m'
_atom_sites_solution_hydrogens geom
_atom_sites_solution_primary direct
_atom_sites_solution_secondary difmap
_audit_creation_method SHELXL-97
_cell_angle_alpha 90.00
_cell_angle_beta 90.00
_cell_angle_gamma 90.00
_cell_formula_units_Z 4
_cell_length_a 7.3348(5)
_cell_length_b 18.9816(16)
_cell_length_c 33.871(3)
_cell_measurement_reflns_used 2886
_cell_measurement_temperature 125(6)
_cell_measurement_theta_max 28.40
_cell_measurement_theta_min 2.63
_cell_volume 4715.7(7)
_computing_structure_refinement 'SHELXL-97 (Sheldrick, 1997)'
_computing_structure_solution 'SHELXS-97 (Sheldrick, 1990)'
_diffrn_ambient_temperature 125(6)
_diffrn_detector_area_resol_mean 16.2563
_diffrn_measured_fraction_theta_full 0.999
_diffrn_measured_fraction_theta_max 0.999
_diffrn_measurement_device_type 'Xcalibur, Eos, Gemini'
_diffrn_radiation_monochromator graphite
_diffrn_radiation_source 'Enhance (Mo) X-ray Source'
_diffrn_radiation_type 'Mo K\a'
_diffrn_radiation_wavelength 0.7107
_diffrn_reflns_av_R_equivalents 0.0615
_diffrn_reflns_av_sigmaI/netI 0.0541
_diffrn_reflns_limit_h_max 8
_diffrn_reflns_limit_h_min -8
_diffrn_reflns_limit_k_max 22
_diffrn_reflns_limit_k_min -11
_diffrn_reflns_limit_l_max 40
_diffrn_reflns_limit_l_min -40
_diffrn_reflns_number 17813
_diffrn_reflns_theta_full 25.02
_diffrn_reflns_theta_max 25.02
_diffrn_reflns_theta_min 2.80
_exptl_absorpt_coefficient_mu 1.092
_exptl_absorpt_correction_T_max 0.8394
_exptl_absorpt_correction_T_min 0.7710
_exptl_absorpt_correction_type multi-scan
_exptl_absorpt_process_details sadabs
_exptl_crystal_colour colorless
_exptl_crystal_density_diffrn 1.529
_exptl_crystal_density_method 'not measured'
_exptl_crystal_description flake
_exptl_crystal_F_000 2232
_exptl_crystal_size_max 0.24
_exptl_crystal_size_mid 0.22
_exptl_crystal_size_min 0.16
_refine_diff_density_max 0.864
_refine_diff_density_min -0.969
_refine_diff_density_rms 0.089
_refine_ls_extinction_method none
_refine_ls_goodness_of_fit_ref 1.080
_refine_ls_hydrogen_treatment constr
_refine_ls_matrix_type full
_refine_ls_number_parameters 382
_refine_ls_number_reflns 4239
_refine_ls_number_restraints 1
_refine_ls_restrained_S_all 1.079
_refine_ls_R_factor_all 0.0904
_refine_ls_R_factor_gt 0.0644
_refine_ls_shift/su_max 0.001
_refine_ls_shift/su_mean 0.000
_refine_ls_structure_factor_coef Fsqd
_refine_ls_weighting_details 'calc w=1/[\s^2^(Fo^2^)+(0.0195P)^2^+19.9522P] where P=(Fo^2^+2Fc^2^)/3'
_refine_ls_weighting_scheme calc
_refine_ls_wR_factor_gt 0.1173
_refine_ls_wR_factor_ref 0.1297
_reflns_number_gt 3144
_reflns_number_total 4239
_reflns_threshold_expression >2sigma(I)
_cod_data_source_file c3ce40583d.cif
_cod_data_source_block 4
_cod_depositor_comments
;
The following automatic conversions were performed:

'_symmetry_cell_setting' value 'Orthorhombic' changed to
'orthorhombic' according to
/usr/data/users/saulius/automatic-downloads/retrospective/RSC/lib/dictionaries/cif_core.dic
dictionary named 'cif_core.dic' version 2.4.2 from 2011-04-26.

Automatic conversion script
Id: cif_fix_values 2281 2013-09-26 08:29:07Z andrius 
;
_cod_original_sg_symbol_H-M 'Pbcm '
_cod_database_code 7215150

loop_
_symmetry_equiv_pos_as_xyz
'x, y, z'
'-x, -y, z+1/2'
'x, -y+1/2, -z'
'-x, y+1/2, -z+1/2'
'-x, -y, -z'
'x, y, -z-1/2'
'-x, y-1/2, z'
'x, -y-1/2, z-1/2'

loop_
_atom_site_label
_atom_site_type_symbol
_atom_site_fract_x
_atom_site_fract_y
_atom_site_fract_z
_atom_site_U_iso_or_equiv
_atom_site_adp_type
_atom_site_occupancy
_atom_site_symmetry_multiplicity
_atom_site_calc_flag
_atom_site_refinement_flags
_atom_site_disorder_assembly
_atom_site_disorder_group
Zn1 Zn 0.85175(10) 0.88354(4) 0.7500 0.0282(2) Uani 1 2 d S . .
Zn2 Zn 0.13488(10) 0.7500 1.0000 0.0273(2) Uani 1 2 d SU . .
N1 N 1.0913(7) 0.8152(3) 0.7500 0.0258(13) Uani 1 2 d S . .
N3 N -0.0490(5) 0.6694(2) 1.00414(12) 0.0278(9) Uani 1 1 d . A .
O1 O 0.7794(5) 0.83413(19) 0.79806(11) 0.0427(9) Uani 1 1 d . . .
O2 O 0.5280(6) 0.8869(2) 0.82043(15) 0.0745(15) Uani 1 1 d . . .
O3 O 0.2494(11) 0.7765(4) 0.9458(2) 0.031(3) Uani 0.537(17) 1 d P A 1
O4 O 0.3561(13) 0.6738(6) 0.9660(3) 0.039(2) Uani 0.537(17) 1 d PU A 1
O3' O 0.3261(18) 0.7090(9) 0.9684(4) 0.049(4) Uani 0.463(17) 1 d P A 2
O4' O 0.1555(18) 0.7608(5) 0.9229(4) 0.058(5) Uani 0.463(17) 1 d P A 2
O5 O 0.7699(7) 0.4132(2) 0.91937(13) 0.0762(15) Uani 1 1 d . . .
H5A H 0.7452 0.3717 0.9235 0.114 Uiso 1 1 calc R . .
O6 O 0.9848(8) 0.3663(3) 0.88182(17) 0.0824(16) Uani 1 1 d . . .
O7 O 0.6084(7) 0.9486(3) 0.7500 0.0574(17) Uani 1 2 d S . .
H7B H 0.5786 0.9253 0.7701 0.069 Uiso 0.50 1 d PR . .
H7C H 0.5786 0.9253 0.7299 0.069 Uiso 0.50 1 d PR . .
C1 C 0.6452(8) 0.8401(3) 0.82136(18) 0.0456(15) Uani 1 1 d . . .
C2 C 0.3337(11) 0.7283(4) 0.9380(3) 0.068(2) Uani 1 1 d . A .
C3 C 0.9045(12) 0.4171(5) 0.8952(2) 0.071(2) Uani 1 1 d . . .
C4 C 0.6342(8) 0.7823(3) 0.85215(16) 0.0445(15) Uani 1 1 d . . .
C5 C 0.4920(9) 0.7815(3) 0.87947(17) 0.0542(18) Uani 1 1 d . A .
H5 H 0.4038 0.8167 0.8790 0.065 Uiso 1 1 calc R . .
C6 C 0.4829(9) 0.7276(3) 0.90750(18) 0.0571(19) Uani 1 1 d . . .
C7 C 0.6108(8) 0.6743(3) 0.90750(17) 0.0521(17) Uani 1 1 d . A .
H7A H 0.6022 0.6385 0.9261 0.062 Uiso 1 1 calc R . .
C8 C 0.7527(8) 0.6733(3) 0.88011(16) 0.0466(15) Uani 1 1 d . . .
C9 C 0.7614(8) 0.7288(3) 0.85324(16) 0.0443(15) Uani 1 1 d . A .
H9 H 0.8572 0.7298 0.8352 0.053 Uiso 1 1 calc R . .
C10 C 0.8879(8) 0.6150(3) 0.87894(16) 0.0506(16) Uani 1 1 d . A .
C11 C 0.8356(9) 0.5462(3) 0.88716(16) 0.0528(17) Uani 1 1 d . . .
H11 H 0.7154 0.5368 0.8941 0.063 Uiso 1 1 calc R A .
C12 C 0.9597(9) 0.4911(4) 0.88522(17) 0.0582(18) Uani 1 1 d . A .
C13 C 1.1402(9) 0.5042(4) 0.87446(18) 0.0618(18) Uani 1 1 d . . .
H13 H 1.2232 0.4673 0.8723 0.074 Uiso 1 1 calc R A .
C14 C 1.1935(9) 0.5729(4) 0.86707(19) 0.0639(19) Uani 1 1 d . A .
H14 H 1.3143 0.5823 0.8606 0.077 Uiso 1 1 calc R . .
C15 C 1.0685(9) 0.6279(4) 0.86920(17) 0.0570(18) Uani 1 1 d . . .
H15 H 1.1065 0.6737 0.8640 0.068 Uiso 1 1 calc R A .
C16 C 1.1589(7) 0.7889(3) 0.71663(17) 0.0412(13) Uani 1 1 d . . .
H16 H 1.1196 0.8076 0.6927 0.049 Uiso 1 1 calc R . .
C17 C 1.2844(7) 0.7352(3) 0.7161(2) 0.060(2) Uani 1 1 d . . .
H17 H 1.3269 0.7186 0.6920 0.073 Uiso 1 1 calc R . .
C18 C 1.3482(11) 0.7058(4) 0.7500 0.059(3) Uani 1 2 d S . .
C19 C 1.4797(13) 0.6447(5) 0.7500 0.083(4) Uani 1 2 d S . .
H19A H 1.4542 0.6160 0.7731 0.100 Uiso 0.50 1 calc PR . .
H19B H 1.4542 0.6160 0.7269 0.100 Uiso 0.50 1 calc PR . .
C20 C 1.6618(11) 0.6601(4) 0.7500 0.066(3) Uani 1 2 d S . .
H20A H 1.6970 0.6783 0.7752 0.079 Uiso 0.50 1 d PR . .
H20B H 1.6883 0.6956 0.7308 0.079 Uiso 0.50 1 d PR . .
C21 C 1.7826(12) 0.5947(5) 0.7421(9) 0.038(8) Uani 0.50 1 d P . .
C22 C 1.9325(13) 0.5898(5) 0.7657(3) 0.037(3) Uani 0.50 1 d P . .
H22 H 1.9496 0.6251 0.7838 0.045 Uiso 0.50 1 d PR . .
C23 C 2.0341(13) 0.5283(5) 0.7664(3) 0.035(3) Uani 0.50 1 d P . .
H23 H 2.1383 0.5291 0.7823 0.042 Uiso 0.50 1 d PR . .
N2 N 1.9956(8) 0.4737(3) 0.7500 0.0425(17) Uani 1 2 d S . .
C24 C 1.8512(13) 0.4782(5) 0.7192(3) 0.030(2) Uani 0.50 1 d P . .
H24 H 1.8450 0.4441 0.7001 0.037 Uiso 0.50 1 d PR . .
C25 C 1.7451(14) 0.5382(5) 0.7173(3) 0.037(3) Uani 0.50 1 d P . .
H25 H 1.6546 0.5406 0.6982 0.044 Uiso 0.50 1 d PR . .
C26 C -0.0387(7) 0.6110(2) 0.98197(14) 0.0288(11) Uani 1 1 d . . .
H26 H 0.0527 0.6077 0.9630 0.035 Uiso 1 1 calc R A .
C27 C -0.1577(7) 0.5558(2) 0.98621(14) 0.0304(11) Uani 1 1 d . A .
H27 H -0.1443 0.5159 0.9705 0.036 Uiso 1 1 calc R . .
C28 C -0.2982(6) 0.5589(3) 1.01368(14) 0.0297(11) Uani 1 1 d . . .
C29 C -0.3078(7) 0.6190(3) 1.03640(16) 0.0411(14) Uani 1 1 d . A .
H29 H -0.3983 0.6237 1.0554 0.049 Uiso 1 1 calc R . .
C30 C -0.1833(7) 0.6720(3) 1.03081(16) 0.0417(14) Uani 1 1 d . . .
H30 H -0.1929 0.7121 1.0465 0.050 Uiso 1 1 calc R A .
C31 C -0.4335(7) 0.4999(3) 1.01737(14) 0.0348(12) Uani 1 1 d . . .
H31A H -0.5007 0.5049 1.0419 0.042 Uiso 1 1 calc R . .
H31B H -0.3693 0.4552 1.0182 0.042 Uiso 1 1 calc R . .

loop_
_atom_site_aniso_label
_atom_site_aniso_U_11
_atom_site_aniso_U_22
_atom_site_aniso_U_33
_atom_site_aniso_U_23
_atom_site_aniso_U_13
_atom_site_aniso_U_12
Zn1 0.0179(4) 0.0154(4) 0.0513(5) 0.000 0.000 -0.0010(3)
Zn2 0.0207(4) 0.0278(4) 0.0335(4) -0.0060(3) 0.000 0.000
N1 0.016(3) 0.018(3) 0.043(4) 0.000 0.000 0.001(2)
N3 0.026(2) 0.025(2) 0.032(2) -0.0028(18) -0.0009(19) 0.0020(17)
O1 0.033(2) 0.046(2) 0.049(2) 0.0000(19) 0.0165(19) -0.0001(18)
O2 0.062(3) 0.035(2) 0.127(4) -0.007(3) 0.059(3) 0.004(2)
O3 0.034(5) 0.029(4) 0.031(5) -0.008(3) 0.006(4) -0.003(3)
O4 0.041(5) 0.038(6) 0.038(5) -0.018(5) 0.019(3) -0.007(4)
O3' 0.049(7) 0.055(9) 0.043(6) -0.036(7) 0.017(5) -0.017(7)
O4' 0.065(8) 0.037(5) 0.073(9) -0.012(5) 0.035(8) -0.010(5)
O5 0.108(4) 0.063(3) 0.058(3) -0.009(2) 0.010(3) -0.051(3)
O6 0.073(4) 0.081(4) 0.093(4) 0.023(3) -0.006(3) -0.002(3)
O7 0.032(3) 0.024(3) 0.116(5) 0.000 0.000 0.003(2)
C1 0.041(3) 0.033(3) 0.063(4) -0.021(3) 0.022(3) -0.011(3)
C2 0.075(5) 0.052(5) 0.077(6) -0.036(4) 0.040(5) -0.040(4)
C3 0.079(6) 0.093(6) 0.042(4) 0.024(4) -0.025(4) -0.044(5)
C4 0.049(3) 0.042(3) 0.043(3) -0.021(3) 0.020(3) -0.019(3)
C5 0.059(4) 0.043(3) 0.061(4) -0.033(3) 0.030(3) -0.024(3)
C6 0.065(4) 0.055(4) 0.051(4) -0.025(3) 0.029(3) -0.036(4)
C7 0.061(4) 0.058(4) 0.038(3) -0.016(3) 0.012(3) -0.031(4)
C8 0.050(4) 0.060(4) 0.030(3) -0.006(3) 0.009(3) -0.025(3)
C9 0.041(3) 0.054(4) 0.039(3) -0.014(3) 0.012(3) -0.018(3)
C10 0.050(4) 0.070(4) 0.031(3) 0.007(3) 0.002(3) -0.018(4)
C11 0.051(4) 0.074(4) 0.033(3) 0.008(3) -0.002(3) -0.025(4)
C12 0.064(5) 0.075(5) 0.037(3) 0.015(3) -0.012(3) -0.022(4)
C13 0.057(4) 0.076(5) 0.052(4) 0.013(3) -0.002(4) -0.012(4)
C14 0.050(4) 0.082(5) 0.060(5) 0.023(4) -0.003(3) -0.015(4)
C15 0.052(4) 0.073(5) 0.046(4) 0.019(3) 0.000(3) -0.018(4)
C16 0.023(3) 0.055(3) 0.046(3) -0.001(3) 0.005(3) 0.006(3)
C17 0.024(3) 0.061(4) 0.096(5) -0.042(4) 0.010(3) 0.001(3)
C18 0.018(4) 0.031(4) 0.129(9) 0.000 0.000 0.005(4)
C19 0.044(6) 0.043(6) 0.164(12) 0.000 0.000 0.004(5)
C20 0.034(5) 0.029(4) 0.134(9) 0.000 0.000 0.006(4)
C21 0.017(4) 0.018(4) 0.08(3) 0.014(7) 0.004(6) -0.004(3)
C22 0.023(5) 0.017(4) 0.071(8) -0.005(4) 0.001(5) 0.002(4)
C23 0.024(5) 0.023(5) 0.059(7) -0.011(4) -0.005(4) 0.003(4)
N2 0.020(3) 0.022(3) 0.085(5) 0.000 0.000 -0.001(3)
C24 0.025(5) 0.024(5) 0.043(6) -0.005(4) 0.000(5) 0.003(4)
C25 0.029(6) 0.028(6) 0.054(7) -0.001(5) -0.006(5) 0.010(5)
C26 0.029(3) 0.029(3) 0.028(3) 0.001(2) 0.002(2) 0.004(2)
C27 0.039(3) 0.023(2) 0.030(3) -0.003(2) -0.003(2) 0.003(2)
C28 0.027(3) 0.033(3) 0.029(3) 0.004(2) -0.007(2) 0.002(2)
C29 0.030(3) 0.049(3) 0.045(3) -0.015(3) 0.009(3) -0.007(3)
C30 0.034(3) 0.043(3) 0.048(3) -0.022(3) 0.007(3) -0.001(3)
C31 0.038(3) 0.035(3) 0.031(3) 0.004(2) -0.007(2) -0.007(2)

loop_
_atom_type_symbol
_atom_type_description
_atom_type_scat_dispersion_real
_atom_type_scat_dispersion_imag
_atom_type_scat_source
C C 0.0033 0.0016 'International Tables Vol C Tables 4.2.6.8 and 6.1.1.4'
H H 0.0000 0.0000 'International Tables Vol C Tables 4.2.6.8 and 6.1.1.4'
N N 0.0061 0.0033 'International Tables Vol C Tables 4.2.6.8 and 6.1.1.4'
O O 0.0106 0.0060 'International Tables Vol C Tables 4.2.6.8 and 6.1.1.4'
Zn Zn 0.2839 1.4301 'International Tables Vol C Tables 4.2.6.8 and 6.1.1.4'

loop_
_geom_angle_atom_site_label_1
_geom_angle_atom_site_label_2
_geom_angle_atom_site_label_3
_geom_angle
_geom_angle_site_symmetry_1
_geom_angle_site_symmetry_3
O1 Zn1 O1 113.0(2) 6_557 .
O1 Zn1 N2 123.43(11) 6_557 7_865
O1 Zn1 N2 123.43(11) . 7_865
O1 Zn1 O7 92.84(13) 6_557 .
O1 Zn1 O7 92.84(13) . .
N2 Zn1 O7 88.5(2) 7_865 .
O1 Zn1 N1 86.17(13) 6_557 .
O1 Zn1 N1 86.17(13) . .
N2 Zn1 N1 93.3(2) 7_865 .
O7 Zn1 N1 178.20(19) . .
O3' Zn2 O3' 86.6(7) . 3_567
O3' Zn2 N3 102.5(4) . .
O3' Zn2 N3 138.1(5) 3_567 .
O3' Zn2 N3 138.1(5) . 3_567
O3' Zn2 N3 102.5(4) 3_567 3_567
N3 Zn2 N3 97.4(2) . 3_567
O3' Zn2 O3 95.7(6) . 3_567
O3' Zn2 O3 46.7(6) 3_567 3_567
N3 Zn2 O3 91.4(2) . 3_567
N3 Zn2 O3 120.5(3) 3_567 3_567
O3' Zn2 O3 46.7(6) . .
O3' Zn2 O3 95.7(6) 3_567 .
N3 Zn2 O3 120.5(3) . .
N3 Zn2 O3 91.4(2) 3_567 .
O3 Zn2 O3 132.4(5) 3_567 .
O3' Zn2 O4 91.0(3) . 3_567
O3' Zn2 O4 12.3(5) 3_567 3_567
N3 Zn2 O4 147.4(3) . 3_567
N3 Zn2 O4 91.6(3) 3_567 3_567
O3 Zn2 O4 57.5(3) 3_567 3_567
O3 Zn2 O4 90.3(4) . 3_567
O3' Zn2 O4 12.3(5) . .
O3' Zn2 O4 91.0(3) 3_567 .
N3 Zn2 O4 91.6(3) . .
N3 Zn2 O4 147.4(3) 3_567 .
O3 Zn2 O4 90.3(4) 3_567 .
O3 Zn2 O4 57.5(3) . .
O4 Zn2 O4 97.5(5) 3_567 .
O3' Zn2 C2 96.0(5) . 3_567
O3' Zn2 C2 22.5(5) 3_567 3_567
N3 Zn2 C2 115.8(2) . 3_567
N3 Zn2 C2 107.94(17) 3_567 3_567
O3 Zn2 C2 25.3(3) 3_567 3_567
O3 Zn2 C2 116.7(4) . 3_567
O4 Zn2 C2 32.3(3) 3_567 3_567
O4 Zn2 C2 95.9(3) . 3_567
O3' Zn2 C2 22.5(5) . .
O3' Zn2 C2 96.0(5) 3_567 .
N3 Zn2 C2 107.94(17) . .
N3 Zn2 C2 115.8(2) 3_567 .
O3 Zn2 C2 116.7(4) 3_567 .
O3 Zn2 C2 25.3(2) . .
O4 Zn2 C2 95.9(3) 3_567 .
O4 Zn2 C2 32.3(3) . .
C2 Zn2 C2 111.4(4) 3_567 .
C16 N1 C16 116.2(6) 6_557 .
C16 N1 Zn1 121.5(3) 6_557 .
C16 N1 Zn1 121.5(3) . .
C30 N3 C26 116.7(4) . .
C30 N3 Zn2 120.3(3) . .
C26 N3 Zn2 122.9(3) . .
C1 O1 Zn1 133.5(4) . .
C2 O3 Zn2 103.2(6) . .
C2 O4 Zn2 78.9(6) . .
C2 O3' Zn2 115.1(14) . .
O2 C1 O1 126.1(6) . .
O2 C1 C4 120.0(5) . .
O1 C1 C4 113.9(5) . .
O3' C2 O3 91.4(11) . .
O3' C2 O4 29.6(7) . .
O3 C2 O4 120.0(9) . .
O3' C2 C6 132.9(12) . .
O3 C2 C6 124.1(8) . .
O4 C2 C6 111.7(8) . .
O3' C2 O4' 113.9(11) . .
O3 C2 O4' 44.6(6) . .
O4 C2 O4' 128.2(7) . .
C6 C2 O4' 113.2(8) . .
O3' C2 Zn2 42.4(10) . .
O3 C2 Zn2 51.5(5) . .
O4 C2 Zn2 68.8(6) . .
C6 C2 Zn2 165.4(5) . .
O4' C2 Zn2 74.1(5) . .
O6 C3 O5 124.3(7) . .
O6 C3 C12 121.8(8) . .
O5 C3 C12 114.0(8) . .
C9 C4 C5 118.7(6) . .
C9 C4 C1 121.0(5) . .
C5 C4 C1 120.3(6) . .
C4 C5 C6 119.6(6) . .
C7 C6 C5 120.3(6) . .
C7 C6 C2 120.0(7) . .
C5 C6 C2 119.7(7) . .
C6 C7 C8 121.2(6) . .
C9 C8 C7 117.3(6) . .
C9 C8 C10 121.0(5) . .
C7 C8 C10 121.7(6) . .
C4 C9 C8 122.9(5) . .
C15 C10 C11 118.4(7) . .
C15 C10 C8 120.9(6) . .
C11 C10 C8 120.7(6) . .
C12 C11 C10 121.2(6) . .
C11 C12 C13 120.1(6) . .
C11 C12 C3 121.1(7) . .
C13 C12 C3 118.8(7) . .
C14 C13 C12 118.9(7) . .
C13 C14 C15 120.8(6) . .
C10 C15 C14 120.7(6) . .
N1 C16 C17 122.6(6) . .
C18 C17 C16 121.6(6) . .
C17 C18 C17 115.2(8) . 6_557
C17 C18 C19 122.4(4) . .
C17 C18 C19 122.4(4) 6_557 .
C20 C19 C18 117.4(8) . .
C19 C20 C21 112.8(7) . 6_557
C19 C20 C21 112.8(7) . .
C21 C20 C21 20(2) 6_557 .
C21 C21 C22 103.4(16) 6_557 6_557
C21 C21 C22 54.0(11) 6_557 .
C22 C21 C22 49.3(11) 6_557 .
C21 C21 C25 127.1(11) 6_557 .
C22 C21 C25 89.3(14) 6_557 .
C22 C21 C25 117.4(9) . .
C21 C21 C20 80.0(11) 6_557 .
C22 C21 C20 131.4(10) 6_557 .
C22 C21 C20 114.5(15) . .
C25 C21 C20 127.7(12) . .
C21 C21 C25 38.8(8) 6_557 6_557
C22 C21 C25 106.3(14) 6_557 6_557
C22 C21 C25 68.0(13) . 6_557
C25 C21 C25 88.3(10) . 6_557
C20 C21 C25 105.2(14) . 6_557
C22 C22 C21 76.6(16) 6_557 6_557
C22 C22 C21 54.0(12) 6_557 .
C21 C22 C21 23(3) 6_557 .
C22 C22 C23 91.0(6) 6_557 .
C21 C22 C23 126.6(11) 6_557 .
C21 C22 C23 120.2(10) . .
C22 C22 C23 51.9(4) 6_557 6_557
C21 C22 C23 108.8(14) 6_557 6_557
C21 C22 C23 91.4(11) . 6_557
C23 C22 C23 39.1(7) . 6_557
C22 C22 C25 108.8(5) 6_557 6_557
C21 C22 C25 51.2(11) 6_557 6_557
C21 C22 C25 66.8(10) . 6_557
C23 C22 C25 87.0(7) . 6_557
C23 C22 C25 99.3(6) 6_557 6_557
C23 C23 N2 62.7(5) 6_557 .
C23 C23 C22 89.0(6) 6_557 .
N2 C23 C22 126.1(9) . .
C23 C23 C24 106.5(5) 6_557 6_557
N2 C23 C24 58.2(5) . 6_557
C22 C23 C24 92.9(7) . 6_557
C23 C23 C22 51.9(4) 6_557 6_557
N2 C23 C22 100.7(7) . 6_557
C22 C23 C22 37.2(8) . 6_557
C24 C23 C22 102.2(7) 6_557 6_557
C23 N2 C23 54.6(10) . 6_557
C23 N2 C24 115.9(7) . .
C23 N2 C24 78.2(6) 6_557 .
C23 N2 C24 78.2(6) . 6_557
C23 N2 C24 115.9(7) 6_557 6_557
C24 N2 C24 88.9(8) . 6_557
C23 N2 Zn1 126.2(6) . 7_855
C23 N2 Zn1 126.2(6) 6_557 7_855
C24 N2 Zn1 116.0(5) . 7_855
C24 N2 Zn1 116.0(5) 6_557 7_855
C25 C24 N2 118.8(9) . .
C25 C24 C23 89.8(7) . 6_557
N2 C24 C23 43.7(4) . 6_557
C24 C25 C21 119.8(11) . .
C24 C25 C21 112.2(9) . 6_557
C21 C25 C21 14.1(16) . 6_557
C24 C25 C22 90.2(7) . 6_557
C21 C25 C22 39.5(6) . 6_557
C21 C25 C22 45.2(6) 6_557 6_557
N3 C26 C27 122.5(5) . .
C26 C27 C28 120.7(4) . .
C29 C28 C27 116.5(5) . .
C29 C28 C31 122.5(5) . .
C27 C28 C31 121.0(5) . .
C30 C29 C28 119.8(5) . .
N3 C30 C29 123.8(5) . .
C28 C31 C31 110.8(5) . 5_467

loop_
_geom_bond_atom_site_label_1
_geom_bond_atom_site_label_2
_geom_bond_distance
_geom_bond_site_symmetry_2
Zn1 O1 1.952(4) 6_557
Zn1 O1 1.952(4) .
Zn1 N2 2.044(6) 7_865
Zn1 O7 2.170(5) .
Zn1 N1 2.184(5) .
Zn2 O3' 1.927(14) .
Zn2 O3' 1.927(14) 3_567
Zn2 N3 2.044(4) .
Zn2 N3 2.044(4) 3_567
Zn2 O3 2.082(7) 3_567
Zn2 O3 2.082(7) .
Zn2 O4 2.460(11) 3_567
Zn2 O4 2.460(10) .
Zn2 C2 2.589(7) 3_567
Zn2 C2 2.589(7) .
N1 C16 1.331(6) 6_557
N1 C16 1.331(6) .
N3 C30 1.337(6) .
N3 C26 1.342(6) .
O1 C1 1.267(6) .
O2 C1 1.236(7) .
O3 C2 1.135(9) .
O4 C2 1.411(15) .
O3' C2 1.094(14) .
O4' C2 1.534(16) .
O5 C3 1.284(9) .
O6 C3 1.218(9) .
C1 C4 1.516(8) .
C2 C6 1.506(9) .
C3 C12 1.501(9) .
C4 C9 1.380(8) .
C4 C5 1.394(7) .
C5 C6 1.397(8) .
C6 C7 1.379(9) .
C7 C8 1.395(8) .
C8 C9 1.393(8) .
C8 C10 1.486(9) .
C10 C15 1.387(8) .
C10 C11 1.390(8) .
C11 C12 1.387(9) .
C12 C13 1.395(9) .
C13 C14 1.384(9) .
C14 C15 1.391(9) .
C16 C17 1.373(8) .
C17 C18 1.359(8) .
C18 C17 1.359(8) 6_557
C18 C19 1.509(11) .
C19 C20 1.367(12) .
C20 C21 1.548(12) 6_557
C20 C21 1.548(12) .
C21 C21 0.54(6) 6_557
C21 C22 1.135(13) 6_557
C21 C22 1.36(2) .
C21 C25 1.39(2) .
C21 C25 1.77(3) 6_557
C22 C22 1.06(2) 6_557
C22 C21 1.135(13) 6_557
C22 C23 1.384(12) .
C22 C23 1.759(13) 6_557
C22 C25 1.783(14) 6_557
C23 C23 1.11(2) 6_557
C23 N2 1.210(10) .
C23 C24 1.716(13) 6_557
C23 C22 1.759(13) 6_557
N2 C23 1.210(10) 6_557
N2 C24 1.489(10) .
N2 C24 1.489(10) 6_557
N2 Zn1 2.044(6) 7_855
C24 C25 1.380(13) .
C24 C23 1.716(13) 6_557
C25 C21 1.77(3) 6_557
C25 C22 1.783(14) 6_557
C26 C27 1.371(7) .
C27 C28 1.390(7) .
C28 C29 1.379(7) .
C28 C31 1.501(7) .
C29 C30 1.371(7) .
C31 C31 1.529(9) 5_467
